data_4117246
loop_
_publ_author_name
'Longwu Ye'
'Yanzhao Wang'
'Donald H. Aue'
'Liming Zhang'

_publ_section_title
;
 Experimental and Computational Evidence for Gold Vinylidenes: Generation
 from Terminal Alkynes via a Bifurcation Pathway and Facile C-H Insertions
;
_journal_name_full 'Journal of the American Chemical Society'
_journal_page_first 31
_journal_page_last 34
_journal_paper_doi 10.1021/ja2091992
_journal_volume 134
_journal_year 2012
_chemical_formula_sum 'C18 H14'
_chemical_formula_weight 230.29
_chemical_name_systematic
; 
 ? 
;
_space_group_IT_number 56
_symmetry_cell_setting orthorhombic
_symmetry_space_group_name_Hall '-P 2ab 2ac'
_symmetry_space_group_name_H-M 'P c c n'
_atom_sites_solution_hydrogens geom
_atom_sites_solution_primary direct
_atom_sites_solution_secondary difmap
_audit_creation_method SHELXL-97
_cell_angle_alpha 90.00
_cell_angle_beta 90.00
_cell_angle_gamma 90.00
_cell_formula_units_Z 8
_cell_length_a 17.6359(11)
_cell_length_b 17.6227(13)
_cell_length_c 7.9994(5)
_cell_measurement_temperature 100(2)
_cell_volume 2486.2(3)
_computing_structure_refinement 'SHELXL-97 (Sheldrick, 2008)'
_computing_structure_solution 'SHELXS-97 (Sheldrick, 2008)'
_diffrn_ambient_temperature 100(2)
_diffrn_measured_fraction_theta_full 0.996
_diffrn_measured_fraction_theta_max 0.996
_diffrn_measurement_device_type 'Bruker kappa apex II'
_diffrn_measurement_method 'omega scan'
_diffrn_radiation_monochromator graphite
_diffrn_radiation_source 'fine-focus sealed tube'
_diffrn_radiation_type MoK\a
_diffrn_radiation_wavelength 0.71073
_diffrn_reflns_av_R_equivalents 0.0303
_diffrn_reflns_av_sigmaI/netI 0.0250
_diffrn_reflns_limit_h_max 21
_diffrn_reflns_limit_h_min -22
_diffrn_reflns_limit_k_max 19
_diffrn_reflns_limit_k_min -22
_diffrn_reflns_limit_l_max 9
_diffrn_reflns_limit_l_min -9
_diffrn_reflns_number 12235
_diffrn_reflns_theta_full 26.37
_diffrn_reflns_theta_max 26.37
_diffrn_reflns_theta_min 1.63
_exptl_absorpt_coefficient_mu 0.069
_exptl_absorpt_correction_T_max 0.7461
_exptl_absorpt_correction_T_min 0.6506
_exptl_absorpt_correction_type multi-scan
_exptl_absorpt_process_details sadabs
_exptl_crystal_colour yellow
_exptl_crystal_density_diffrn 1.231
_exptl_crystal_description plate
_exptl_crystal_F_000 976
_exptl_crystal_size_max 0.35
_exptl_crystal_size_mid 0.25
_exptl_crystal_size_min 0.08
_refine_diff_density_max 0.472
_refine_diff_density_min -0.203
_refine_diff_density_rms 0.045
_refine_ls_extinction_method none
_refine_ls_goodness_of_fit_ref 1.050
_refine_ls_hydrogen_treatment constr
_refine_ls_matrix_type full
_refine_ls_number_parameters 163
_refine_ls_number_reflns 2518
_refine_ls_number_restraints 0
_refine_ls_restrained_S_all 1.050
_refine_ls_R_factor_all 0.0636
_refine_ls_R_factor_gt 0.0530
_refine_ls_shift/su_max 0.000
_refine_ls_shift/su_mean 0.000
_refine_ls_structure_factor_coef Fsqd
_refine_ls_weighting_details 'calc w=1/[\s^2^(Fo^2^)+(0.0578P)^2^+2.0772P] where P=(Fo^2^+2Fc^2^)/3'
_refine_ls_weighting_scheme calc
_refine_ls_wR_factor_gt 0.1338
_refine_ls_wR_factor_ref 0.1425
_reflns_number_gt 2118
_reflns_number_total 2518
_reflns_threshold_expression >2sigma(I)
_cod_data_source_file ja2091992_si_002.cif
_cod_data_source_block z05062011n
_cod_depositor_comments
;
The following automatic conversions were performed:

'_exptl_absorpt_correction_type' value 'multi scan' changed to
'multi-scan' according to the built-in table from CIF Core dictionary
named 'cif_core.dic' version 2.4.1 from 2010-06-29.

Automatic conversion script
Id: cif_fix_values 1715 2011-07-08 13:25:40Z adriana 
;
_cod_database_code 4117246

loop_
_symmetry_equiv_pos_as_xyz
'x, y, z'
'-x+1/2, -y+1/2, z'
'-x, y+1/2, -z+1/2'
'x+1/2, -y, -z+1/2'
'-x, -y, -z'
'x-1/2, y-1/2, -z'
'x, -y-1/2, z-1/2'
'-x-1/2, y, z-1/2'

loop_
_atom_site_label
_atom_site_type_symbol
_atom_site_fract_x
_atom_site_fract_y
_atom_site_fract_z
_atom_site_U_iso_or_equiv
_atom_site_adp_type
_atom_site_occupancy
_atom_site_symmetry_multiplicity
_atom_site_calc_flag
_atom_site_refinement_flags
C1 C 0.61787(9) 0.08545(10) 0.3729(2) 0.0235(4) Uani 1 1 d .
C2 C 0.61619(10) 0.16353(10) 0.4006(2) 0.0285(4) Uani 1 1 d .
H2 H 0.5848 0.1949 0.3331 0.034 Uiso 1 1 calc R
C3 C 0.66009(11) 0.19588(12) 0.5261(3) 0.0378(5) Uani 1 1 d .
H3 H 0.6586 0.2492 0.5439 0.045 Uiso 1 1 calc R
C4 C 0.70601(12) 0.15056(14) 0.6253(3) 0.0447(6) Uani 1 1 d .
H4 H 0.7356 0.1726 0.7119 0.054 Uiso 1 1 calc R
C5 C 0.70857(11) 0.07313(14) 0.5975(3) 0.0442(6) Uani 1 1 d .
H5 H 0.7403 0.0419 0.6645 0.053 Uiso 1 1 calc R
C6 C 0.66490(10) 0.04106(11) 0.4721(3) 0.0331(4) Uani 1 1 d .
H6 H 0.6672 -0.0121 0.4537 0.040 Uiso 1 1 calc R
C7 C 0.56750(9) 0.04914(9) 0.2423(2) 0.0252(4) Uani 1 1 d .
H7 H 0.5856 -0.0040 0.2236 0.030 Uiso 1 1 calc R
C8 C 0.48135(9) 0.04571(10) 0.2968(2) 0.0281(4) Uani 1 1 d .
H8A H 0.4648 -0.0074 0.3145 0.034 Uiso 1 1 calc R
H8B H 0.4728 0.0749 0.4009 0.034 Uiso 1 1 calc R
C9 C 0.44006(10) 0.08083(9) 0.1531(2) 0.0263(4) Uani 1 1 d .
C10 C 0.36918(10) 0.09537(10) 0.0985(2) 0.0309(4) Uani 1 1 d .
H10 H 0.3235 0.0839 0.1562 0.037 Uiso 1 1 calc R
C11 C 0.37514(11) 0.13197(10) -0.0655(2) 0.0310(4) Uani 1 1 d .
C12 C 0.31941(12) 0.15771(12) -0.1773(3) 0.0405(5) Uani 1 1 d .
H12 H 0.2672 0.1540 -0.1497 0.049 Uiso 1 1 calc R
C13 C 0.34188(14) 0.18853(12) -0.3281(3) 0.0462(6) Uani 1 1 d .
H13 H 0.3044 0.2063 -0.4037 0.055 Uiso 1 1 calc R
C14 C 0.41777(13) 0.19417(11) -0.3719(3) 0.0425(5) Uani 1 1 d .
H14 H 0.4315 0.2152 -0.4770 0.051 Uiso 1 1 calc R
C15 C 0.47403(12) 0.16903(10) -0.2624(2) 0.0344(5) Uani 1 1 d .
H15 H 0.5261 0.1727 -0.2916 0.041 Uiso 1 1 calc R
C16 C 0.45232(10) 0.13886(9) -0.1116(2) 0.0284(4) Uani 1 1 d .
C17 C 0.49463(10) 0.10617(9) 0.0298(2) 0.0248(4) Uani 1 1 d .
C18 C 0.56633(10) 0.08918(10) 0.0763(2) 0.0278(4) Uani 1 1 d .
H18 H 0.6102 0.1010 0.0126 0.033 Uiso 1 1 calc R

loop_
_atom_site_aniso_label
_atom_site_aniso_U_11
_atom_site_aniso_U_22
_atom_site_aniso_U_33
_atom_site_aniso_U_23
_atom_site_aniso_U_13
_atom_site_aniso_U_12
C1 0.0190(7) 0.0274(8) 0.0240(9) 0.0003(7) 0.0033(6) -0.0041(6)
C2 0.0279(8) 0.0300(9) 0.0276(9) -0.0026(7) 0.0035(7) -0.0033(7)
C3 0.0383(10) 0.0410(11) 0.0342(10) -0.0108(9) 0.0068(9) -0.0150(8)
C4 0.0358(10) 0.0710(15) 0.0272(10) -0.0006(10) -0.0031(9) -0.0260(10)
C5 0.0315(10) 0.0639(14) 0.0370(11) 0.0188(10) -0.0085(9) -0.0149(9)
C6 0.0261(8) 0.0369(10) 0.0364(10) 0.0097(8) -0.0007(8) -0.0067(7)
C7 0.0263(8) 0.0219(8) 0.0274(9) -0.0029(7) -0.0004(7) 0.0002(6)
C8 0.0277(8) 0.0294(9) 0.0272(9) 0.0001(7) 0.0017(7) -0.0042(7)
C9 0.0289(9) 0.0233(8) 0.0268(9) -0.0041(7) 0.0028(7) -0.0035(7)
C10 0.0274(9) 0.0321(9) 0.0333(10) -0.0048(8) 0.0048(8) -0.0013(7)
C11 0.0393(10) 0.0230(8) 0.0309(10) -0.0063(7) -0.0007(8) 0.0015(7)
C12 0.0411(11) 0.0367(11) 0.0436(12) -0.0104(9) -0.0092(9) 0.0109(8)
C13 0.0645(14) 0.0359(11) 0.0382(12) -0.0044(9) -0.0165(11) 0.0174(10)
C14 0.0668(14) 0.0267(9) 0.0339(11) 0.0015(8) -0.0063(10) 0.0051(9)
C15 0.0482(11) 0.0227(9) 0.0324(10) -0.0016(7) 0.0009(9) -0.0038(8)
C16 0.0353(9) 0.0190(8) 0.0310(9) -0.0050(7) -0.0004(8) -0.0032(7)
C17 0.0298(8) 0.0199(8) 0.0249(9) -0.0046(7) -0.0001(7) -0.0036(6)
C18 0.0291(9) 0.0288(9) 0.0255(9) -0.0034(7) 0.0036(7) -0.0062(7)

loop_
_atom_type_symbol
_atom_type_description
_atom_type_scat_dispersion_real
_atom_type_scat_dispersion_imag
_atom_type_scat_source
C C 0.0033 0.0016 'International Tables Vol C Tables 4.2.6.8 and 6.1.1.4'
H H 0.0000 0.0000 'International Tables Vol C Tables 4.2.6.8 and 6.1.1.4'

loop_
_geom_angle_atom_site_label_1
_geom_angle_atom_site_label_2
_geom_angle_atom_site_label_3
_geom_angle
C6 C1 C2 118.55(16)
C6 C1 C7 120.45(16)
C2 C1 C7 120.96(15)
C3 C2 C1 120.50(18)
C3 C2 H2 119.7
C1 C2 H2 119.7
C4 C3 C2 120.16(19)
C4 C3 H3 119.9
C2 C3 H3 119.9
C5 C4 C3 119.69(19)
C5 C4 H4 120.2
C3 C4 H4 120.2
C4 C5 C6 120.0(2)
C4 C5 H5 120.0
C6 C5 H5 120.0
C5 C6 C1 121.06(19)
C5 C6 H6 119.5
C1 C6 H6 119.5
C18 C7 C1 114.79(14)
C18 C7 C8 104.36(14)
C1 C7 C8 112.93(14)
C18 C7 H7 108.2
C1 C7 H7 108.2
C8 C7 H7 108.2
C9 C8 C7 103.90(14)
C9 C8 H8A 111.0
C7 C8 H8A 111.0
C9 C8 H8B 111.0
C7 C8 H8B 111.0
H8A C8 H8B 109.0
C10 C9 C17 109.70(16)
C10 C9 C8 141.17(17)
C17 C9 C8 109.11(14)
C9 C10 C11 107.86(16)
C9 C10 H10 126.1
C11 C10 H10 126.1
C12 C11 C16 118.66(19)
C12 C11 C10 131.46(18)
C16 C11 C10 109.87(16)
C13 C12 C11 118.9(2)
C13 C12 H12 120.6
C11 C12 H12 120.6
C12 C13 C14 121.7(2)
C12 C13 H13 119.1
C14 C13 H13 119.1
C13 C14 C15 120.3(2)
C13 C14 H14 119.9
C15 C14 H14 119.9
C16 C15 C14 118.44(19)
C16 C15 H15 120.8
C14 C15 H15 120.8
C15 C16 C11 122.02(18)
C15 C16 C17 133.25(17)
C11 C16 C17 104.71(16)
C18 C17 C9 111.45(16)
C18 C17 C16 140.57(17)
C9 C17 C16 107.87(15)
C17 C18 C7 111.11(15)
C17 C18 H18 124.4
C7 C18 H18 124.4

loop_
_geom_bond_atom_site_label_1
_geom_bond_atom_site_label_2
_geom_bond_distance
C1 C6 1.389(2)
C1 C2 1.394(2)
C1 C7 1.513(2)
C2 C3 1.390(3)
C2 H2 0.9500
C3 C4 1.387(3)
C3 H3 0.9500
C4 C5 1.383(3)
C4 H4 0.9500
C5 C6 1.385(3)
C5 H5 0.9500
C6 H6 0.9500
C7 C18 1.503(2)
C7 C8 1.582(2)
C7 H7 1.0000
C8 C9 1.495(3)
C8 H8A 0.9900
C8 H8B 0.9900
C9 C10 1.349(3)
C9 C17 1.449(2)
C10 C11 1.466(3)
C10 H10 0.9500
C11 C12 1.404(3)
C11 C16 1.415(3)
C12 C13 1.381(3)
C12 H12 0.9500
C13 C14 1.387(3)
C13 H13 0.9500
C14 C15 1.396(3)
C14 H14 0.9500
C15 C16 1.373(3)
C15 H15 0.9500
C16 C17 1.472(3)
C17 C18 1.352(2)
C18 H18 0.9500

loop_
_geom_torsion_atom_site_label_1
_geom_torsion_atom_site_label_2
_geom_torsion_atom_site_label_3
_geom_torsion_atom_site_label_4
_geom_torsion
C6 C1 C2 C3 -0.7(3)
C7 C1 C2 C3 177.01(16)
C1 C2 C3 C4 -0.1(3)
C2 C3 C4 C5 0.7(3)
C3 C4 C5 C6 -0.6(3)
C4 C5 C6 C1 -0.2(3)
C2 C1 C6 C5 0.9(3)
C7 C1 C6 C5 -176.87(17)
C6 C1 C7 C18 -136.15(17)
C2 C1 C7 C18 46.2(2)
C6 C1 C7 C8 104.37(18)
C2 C1 C7 C8 -73.3(2)
C18 C7 C8 C9 2.49(17)
C1 C7 C8 C9 127.82(15)
C7 C8 C9 C10 175.5(2)
C7 C8 C9 C17 -2.62(18)
C17 C9 C10 C11 -0.3(2)
C8 C9 C10 C11 -178.5(2)
C9 C10 C11 C12 179.01(19)
C9 C10 C11 C16 0.6(2)
C16 C11 C12 C13 0.2(3)
C10 C11 C12 C13 -178.06(19)
C11 C12 C13 C14 0.4(3)
C12 C13 C14 C15 -0.6(3)
C13 C14 C15 C16 0.0(3)
C14 C15 C16 C11 0.6(3)
C14 C15 C16 C17 178.63(18)
C12 C11 C16 C15 -0.8(3)
C10 C11 C16 C15 177.86(16)
C12 C11 C16 C17 -179.24(15)
C10 C11 C16 C17 -0.62(18)
C10 C9 C17 C18 -176.98(15)
C8 C9 C17 C18 1.8(2)
C10 C9 C17 C16 -0.04(19)
C8 C9 C17 C16 178.74(13)
C15 C16 C17 C18 -2.3(4)
C11 C16 C17 C18 175.9(2)
C15 C16 C17 C9 -177.82(18)
C11 C16 C17 C9 0.41(17)
C9 C17 C18 C7 -0.1(2)
C16 C17 C18 C7 -175.47(19)
C1 C7 C18 C17 -125.73(16)
C8 C7 C18 C17 -1.58(18)
